data_7012186
loop_
_publ_author_name
'Guzei, Ilia A.'
'Li, Kelin'
'Bikzhanova, Galina A.'
'Darkwa, James'
'Mapolie, Selwyn F.'

_publ_section_title
;
 Benzenedicarbonyl and benzenetricarbonyl linker pyrazolyl complexes of
 palladium(II): synthesis, X-ray structures and evaluation as ethylene
 polymerisation catalysts
;
_journal_coden_ASTM DTARAF
_journal_issue 4
_journal_name_full 'Dalton Transactions'
_journal_page_first 715
_journal_page_last 722
_journal_paper_doi 10.1039/b208376k
_journal_year 2003
_chemical_formula_sum 'C18 H18 N4 O2'
_chemical_formula_weight 322.36
_space_group_IT_number 2
_symmetry_space_group_name_Hall '-P 1'
_symmetry_space_group_name_H-M 'P -1'
_atom_sites_solution_hydrogens geom
_atom_sites_solution_primary direct
_atom_sites_solution_secondary difmap
_audit_creation_method SHELXL-97
_cell_angle_alpha 68.665(3)
_cell_angle_beta 73.638(2)
_cell_angle_gamma 63.788(2)
_cell_formula_units_Z 2
_cell_length_a 8.6173(9)
_cell_length_b 9.7287(9)
_cell_length_c 11.6949(12)
_cell_measurement_temperature 296(2)
_cell_volume 810.70(14)
_computing_structure_refinement 'SHELXL-97 (Sheldrick, 1997)'
_computing_structure_solution 'SHELXS-97 (Sheldrick, 1990)'
_diffrn_ambient_temperature 296(2)
_diffrn_measured_fraction_theta_full 0.881
_diffrn_measured_fraction_theta_max 0.881
_diffrn_radiation_monochromator graphite
_diffrn_radiation_source 'fine-focus sealed tube'
_diffrn_radiation_type MoK\a
_diffrn_radiation_wavelength 0.71073
_diffrn_reflns_av_R_equivalents 0.0000
_diffrn_reflns_av_sigmaI/netI 0.0285
_diffrn_reflns_limit_h_max 10
_diffrn_reflns_limit_h_min -9
_diffrn_reflns_limit_k_max 12
_diffrn_reflns_limit_k_min -9
_diffrn_reflns_limit_l_max 14
_diffrn_reflns_limit_l_min 0
_diffrn_reflns_number 2930
_diffrn_reflns_theta_full 26.38
_diffrn_reflns_theta_max 26.38
_diffrn_reflns_theta_min 1.89
_exptl_absorpt_coefficient_mu 0.089
_exptl_absorpt_correction_T_max 0.9720
_exptl_absorpt_correction_T_min 0.9568
_exptl_absorpt_correction_type 'Empirical with SADABS'
_exptl_crystal_density_diffrn 1.321
_exptl_crystal_density_method 'not measured'
_exptl_crystal_F_000 340
_exptl_crystal_size_max 0.50
_exptl_crystal_size_mid 0.37
_exptl_crystal_size_min 0.32
_refine_diff_density_max 0.202
_refine_diff_density_min -0.204
_refine_diff_density_rms 0.031
_refine_ls_extinction_method none
_refine_ls_goodness_of_fit_ref 1.045
_refine_ls_hydrogen_treatment mixed
_refine_ls_matrix_type full
_refine_ls_number_parameters 221
_refine_ls_number_reflns 2930
_refine_ls_number_restraints 0
_refine_ls_restrained_S_all 1.045
_refine_ls_R_factor_all 0.0565
_refine_ls_R_factor_gt 0.0417
_refine_ls_shift/su_max 0.000
_refine_ls_shift/su_mean 0.000
_refine_ls_structure_factor_coef Fsqd
_refine_ls_weighting_details 'calc w=1/[\s^2^(Fo^2^)+(0.0617P)^2^+0.1434P] where P=(Fo^2^+2Fc^2^)/3'
_refine_ls_weighting_scheme calc
_refine_ls_wR_factor_gt 0.1135
_refine_ls_wR_factor_ref 0.1221
_reflns_number_gt 2264
_reflns_number_total 2930
_reflns_threshold_expression >2sigma(I)
_cod_data_source_file b208376k.txt
_cod_data_source_block darn
_cod_database_code 7012186

loop_
_symmetry_equiv_pos_as_xyz
'x, y, z'
'-x, -y, -z'

loop_
_atom_site_label
_atom_site_type_symbol
_atom_site_fract_x
_atom_site_fract_y
_atom_site_fract_z
_atom_site_U_iso_or_equiv
_atom_site_adp_type
_atom_site_occupancy
_atom_site_symmetry_multiplicity
_atom_site_calc_flag
_atom_site_refinement_flags
_atom_site_disorder_assembly
_atom_site_disorder_group
O1 O 0.06314(17) 0.31637(17) 0.98139(12) 0.0634(4) Uani 1 1 d . . .
O2 O 0.2298(2) 0.72369(18) 0.43450(14) 0.0880(5) Uani 1 1 d . . .
N1 N 0.32481(18) 0.21727(17) 1.04920(13) 0.0493(4) Uani 1 1 d . . .
N2 N 0.49661(18) 0.20567(18) 1.01688(13) 0.0533(4) Uani 1 1 d . . .
N3 N 0.23007(18) 0.48048(17) 0.46957(13) 0.0491(4) Uani 1 1 d . . .
N4 N 0.25716(19) 0.32656(17) 0.54489(13) 0.0526(4) Uani 1 1 d . . .
C1 C 0.2316(2) 0.4528(2) 0.74187(15) 0.0461(4) Uani 1 1 d . . .
H1 H 0.1781 0.3915 0.7358 0.055 Uiso 1 1 calc R . .
C2 C 0.2635(2) 0.4376(2) 0.85681(15) 0.0458(4) Uani 1 1 d . . .
C3 C 0.3396(2) 0.5320(2) 0.86668(18) 0.0528(4) Uani 1 1 d . . .
H3 H 0.3610 0.5220 0.9435 0.063 Uiso 1 1 calc R . .
C4 C 0.3832(2) 0.6402(2) 0.76209(18) 0.0550(5) Uani 1 1 d . . .
H4 H 0.4325 0.7044 0.7686 0.066 Uiso 1 1 calc R . .
C5 C 0.3539(2) 0.6535(2) 0.64781(18) 0.0527(4) Uani 1 1 d . . .
H5 H 0.3843 0.7265 0.5777 0.063 Uiso 1 1 calc R . .
C6 C 0.2793(2) 0.55916(19) 0.63617(16) 0.0466(4) Uani 1 1 d . . .
C7 C 0.2042(2) 0.3234(2) 0.96593(15) 0.0480(4) Uani 1 1 d . . .
C8 C 0.1325(3) 0.0835(3) 1.21555(19) 0.0719(6) Uani 1 1 d . . .
H8A H 0.0465 0.1547 1.1614 0.108 Uiso 0.50 1 calc PR . .
H8B H 0.0958 0.1095 1.2931 0.108 Uiso 0.50 1 calc PR . .
H8C H 0.1452 -0.0243 1.2299 0.108 Uiso 0.50 1 calc PR . .
H8D H 0.1452 0.0053 1.2949 0.108 Uiso 0.50 1 calc PR . .
H8E H 0.0958 0.0504 1.1632 0.108 Uiso 0.50 1 calc PR . .
H8F H 0.0465 0.1843 1.2264 0.108 Uiso 0.50 1 calc PR . .
C9 C 0.3028(2) 0.1000(2) 1.15709(16) 0.0530(4) Uani 1 1 d . . .
C10 C 0.4638(3) 0.0151(2) 1.19221(17) 0.0593(5) Uani 1 1 d . . .
H10 H 0.4932 -0.0719 1.2615 0.071 Uiso 1 1 calc R . .
C11 C 0.5793(2) 0.0838(2) 1.10354(17) 0.0556(5) Uani 1 1 d . . .
C12 C 0.7707(3) 0.0354(3) 1.0988(2) 0.0742(6) Uani 1 1 d . . .
H12A H 0.8110 0.1094 1.0307 0.111 Uiso 0.50 1 calc PR . .
H12B H 0.8318 -0.0697 1.0876 0.111 Uiso 0.50 1 calc PR . .
H12C H 0.7923 0.0353 1.1750 0.111 Uiso 0.50 1 calc PR . .
H12D H 0.8124 -0.0594 1.1648 0.111 Uiso 0.50 1 calc PR . .
H12E H 0.7916 0.1197 1.1079 0.111 Uiso 0.50 1 calc PR . .
H12F H 0.8311 0.0147 1.0205 0.111 Uiso 0.50 1 calc PR . .
C13 C 0.2448(2) 0.5948(2) 0.50751(17) 0.0548(4) Uani 1 1 d . . .
C14 C 0.2493(3) 0.0863(2) 0.5287(2) 0.0698(6) Uani 1 1 d . . .
H14A H 0.3037 0.0371 0.6024 0.105 Uiso 1 1 calc R . .
H14B H 0.3191 0.0299 0.4677 0.105 Uiso 1 1 calc R . .
H14C H 0.1350 0.0828 0.5482 0.105 Uiso 1 1 calc R . .
C15 C 0.2341(2) 0.2555(2) 0.47846(17) 0.0537(4) Uani 1 1 d . . .
C16 C 0.1932(2) 0.3602(2) 0.35998(17) 0.0559(5) Uani 1 1 d . . .
H16 H 0.1710 0.3361 0.2977 0.067 Uiso 1 1 calc R . .
C17 C 0.1926(2) 0.5016(2) 0.35468(16) 0.0513(4) Uani 1 1 d . . .
C18 C 0.1639(3) 0.6498(3) 0.24973(17) 0.0662(5) Uani 1 1 d . . .
H18A H 0.1366 0.6352 0.1819 0.099 Uiso 1 1 calc R . .
H18B H 0.2680 0.6729 0.2234 0.099 Uiso 1 1 calc R . .
H18C H 0.0686 0.7370 0.2762 0.099 Uiso 1 1 calc R . .

loop_
_atom_site_aniso_label
_atom_site_aniso_U_11
_atom_site_aniso_U_22
_atom_site_aniso_U_33
_atom_site_aniso_U_23
_atom_site_aniso_U_13
_atom_site_aniso_U_12
O1 0.0598(8) 0.0758(9) 0.0587(8) -0.0058(7) -0.0173(6) -0.0343(7)
O2 0.1506(15) 0.0529(9) 0.0637(9) 0.0103(8) -0.0401(9) -0.0477(9)
N1 0.0547(8) 0.0487(9) 0.0453(8) -0.0096(7) -0.0150(6) -0.0185(7)
N2 0.0508(8) 0.0555(9) 0.0529(8) -0.0179(7) -0.0142(7) -0.0133(7)
N3 0.0531(8) 0.0428(8) 0.0442(7) -0.0058(7) -0.0106(6) -0.0148(6)
N4 0.0610(9) 0.0427(8) 0.0490(8) -0.0084(7) -0.0096(7) -0.0179(7)
C1 0.0458(9) 0.0413(9) 0.0518(9) -0.0093(8) -0.0137(7) -0.0159(7)
C2 0.0434(8) 0.0429(9) 0.0485(9) -0.0105(8) -0.0126(7) -0.0122(7)
C3 0.0507(10) 0.0521(11) 0.0606(11) -0.0201(9) -0.0159(8) -0.0155(8)
C4 0.0518(10) 0.0478(11) 0.0723(12) -0.0223(10) -0.0087(9) -0.0207(8)
C5 0.0520(10) 0.0392(10) 0.0615(11) -0.0117(9) -0.0042(8) -0.0168(8)
C6 0.0469(9) 0.0370(9) 0.0499(9) -0.0078(8) -0.0103(7) -0.0122(7)
C7 0.0544(10) 0.0480(10) 0.0443(9) -0.0124(8) -0.0133(7) -0.0185(8)
C8 0.0891(15) 0.0745(15) 0.0579(11) 0.0018(11) -0.0195(10) -0.0467(12)
C9 0.0714(12) 0.0466(10) 0.0463(9) -0.0114(8) -0.0166(8) -0.0234(9)
C10 0.0766(12) 0.0487(11) 0.0504(10) -0.0127(9) -0.0235(9) -0.0141(9)
C11 0.0606(11) 0.0513(11) 0.0539(10) -0.0237(9) -0.0188(8) -0.0069(8)
C12 0.0615(12) 0.0744(14) 0.0764(14) -0.0296(12) -0.0242(10) -0.0017(10)
C13 0.0643(11) 0.0426(11) 0.0532(10) -0.0058(10) -0.0133(8) -0.0195(8)
C14 0.0876(15) 0.0559(13) 0.0674(12) -0.0180(11) -0.0085(11) -0.0294(11)
C15 0.0519(10) 0.0528(11) 0.0542(10) -0.0175(9) -0.0047(8) -0.0177(8)
C16 0.0549(10) 0.0627(12) 0.0504(10) -0.0162(9) -0.0108(8) -0.0204(9)
C17 0.0463(9) 0.0555(11) 0.0456(9) -0.0108(9) -0.0094(7) -0.0147(8)
C18 0.0727(13) 0.0665(13) 0.0497(10) -0.0027(10) -0.0192(9) -0.0225(10)

loop_
_atom_type_symbol
_atom_type_description
_atom_type_scat_dispersion_real
_atom_type_scat_dispersion_imag
_atom_type_scat_source
C C 0.0033 0.0016 'International Tables Vol C Tables 4.2.6.8 and 6.1.1.4'
H H 0.0000 0.0000 'International Tables Vol C Tables 4.2.6.8 and 6.1.1.4'
N N 0.0061 0.0033 'International Tables Vol C Tables 4.2.6.8 and 6.1.1.4'
O O 0.0106 0.0060 'International Tables Vol C Tables 4.2.6.8 and 6.1.1.4'

loop_
_geom_angle_atom_site_label_1
_geom_angle_atom_site_label_2
_geom_angle_atom_site_label_3
_geom_angle
_geom_angle_site_symmetry_1
_geom_angle_site_symmetry_3
_geom_angle_publ_flag
N2 N1 C9 111.74(14) . . ?
N2 N1 C7 119.40(14) . . ?
C9 N1 C7 128.16(15) . . ?
C11 N2 N1 104.75(15) . . ?
N4 N3 C17 111.36(14) . . ?
N4 N3 C13 122.33(14) . . ?
C17 N3 C13 126.29(15) . . ?
C15 N4 N3 104.85(14) . . ?
C6 C1 C2 120.14(15) . . ?
C1 C2 C3 120.06(16) . . ?
C1 C2 C7 116.65(14) . . ?
C3 C2 C7 123.22(15) . . ?
C4 C3 C2 119.69(17) . . ?
C3 C4 C5 120.25(16) . . ?
C4 C5 C6 120.79(17) . . ?
C1 C6 C5 119.04(16) . . ?
C1 C6 C13 126.15(15) . . ?
C5 C6 C13 114.60(16) . . ?
O1 C7 N1 120.62(16) . . ?
O1 C7 C2 122.68(15) . . ?
N1 C7 C2 116.64(14) . . ?
C10 C9 N1 105.02(16) . . ?
C10 C9 C8 130.84(18) . . ?
N1 C9 C8 124.12(16) . . ?
C9 C10 C11 107.26(17) . . ?
N2 C11 C10 111.22(16) . . ?
N2 C11 C12 119.82(19) . . ?
C10 C11 C12 128.95(18) . . ?
O2 C13 N3 118.84(17) . . ?
O2 C13 C6 119.96(16) . . ?
N3 C13 C6 121.20(16) . . ?
N4 C15 C16 111.31(16) . . ?
N4 C15 C14 121.34(17) . . ?
C16 C15 C14 127.35(17) . . ?
C17 C16 C15 107.10(16) . . ?
C16 C17 N3 105.37(15) . . ?
C16 C17 C18 129.02(17) . . ?
N3 C17 C18 125.59(17) . . ?

loop_
_geom_bond_atom_site_label_1
_geom_bond_atom_site_label_2
_geom_bond_distance
_geom_bond_site_symmetry_2
_geom_bond_publ_flag
O1 C7 1.207(2) . ?
O2 C13 1.208(2) . ?
N1 N2 1.3840(19) . ?
N1 C9 1.392(2) . ?
N1 C7 1.409(2) . ?
N2 C11 1.314(2) . ?
N3 N4 1.386(2) . ?
N3 C17 1.392(2) . ?
N3 C13 1.402(2) . ?
N4 C15 1.311(2) . ?
C1 C6 1.388(2) . ?
C1 C2 1.390(2) . ?
C2 C3 1.392(2) . ?
C2 C7 1.492(2) . ?
C3 C4 1.378(3) . ?
C4 C5 1.379(3) . ?
C5 C6 1.391(2) . ?
C6 C13 1.501(2) . ?
C8 C9 1.487(3) . ?
C9 C10 1.356(3) . ?
C10 C11 1.419(3) . ?
C11 C12 1.492(3) . ?
C14 C15 1.491(3) . ?
C15 C16 1.419(3) . ?
C16 C17 1.352(3) . ?
C17 C18 1.488(3) . ?

loop_
_geom_torsion_atom_site_label_1
_geom_torsion_atom_site_label_2
_geom_torsion_atom_site_label_3
_geom_torsion_atom_site_label_4
_geom_torsion
_geom_torsion_site_symmetry_1
_geom_torsion_site_symmetry_2
_geom_torsion_site_symmetry_3
_geom_torsion_site_symmetry_4
_geom_torsion_publ_flag
C9 N1 N2 C11 -0.24(17) . . . . ?
C7 N1 N2 C11 -171.45(14) . . . . ?
C17 N3 N4 C15 -0.95(18) . . . . ?
C13 N3 N4 C15 -179.35(15) . . . . ?
C6 C1 C2 C3 1.6(2) . . . . ?
C6 C1 C2 C7 178.59(15) . . . . ?
C1 C2 C3 C4 0.0(2) . . . . ?
C7 C2 C3 C4 -176.85(15) . . . . ?
C2 C3 C4 C5 -0.9(3) . . . . ?
C3 C4 C5 C6 0.4(3) . . . . ?
C2 C1 C6 C5 -2.1(2) . . . . ?
C2 C1 C6 C13 -176.48(16) . . . . ?
C4 C5 C6 C1 1.2(2) . . . . ?
C4 C5 C6 C13 176.16(15) . . . . ?
N2 N1 C7 O1 167.02(15) . . . . ?
C9 N1 C7 O1 -2.6(3) . . . . ?
N2 N1 C7 C2 -10.3(2) . . . . ?
C9 N1 C7 C2 -179.94(15) . . . . ?
C1 C2 C7 O1 -44.1(2) . . . . ?
C3 C2 C7 O1 132.84(18) . . . . ?
C1 C2 C7 N1 133.23(16) . . . . ?
C3 C2 C7 N1 -49.9(2) . . . . ?
N2 N1 C9 C10 0.29(18) . . . . ?
C7 N1 C9 C10 170.54(16) . . . . ?
N2 N1 C9 C8 179.17(16) . . . . ?
C7 N1 C9 C8 -10.6(3) . . . . ?
N1 C9 C10 C11 -0.22(18) . . . . ?
C8 C9 C10 C11 -178.99(18) . . . . ?
N1 N2 C11 C10 0.09(18) . . . . ?
N1 N2 C11 C12 -179.96(15) . . . . ?
C9 C10 C11 N2 0.1(2) . . . . ?
C9 C10 C11 C12 -179.85(17) . . . . ?
N4 N3 C13 O2 175.58(17) . . . . ?
C17 N3 C13 O2 -2.6(3) . . . . ?
N4 N3 C13 C6 -4.1(2) . . . . ?
C17 N3 C13 C6 177.71(15) . . . . ?
C1 C6 C13 O2 152.04(19) . . . . ?
C5 C6 C13 O2 -22.5(3) . . . . ?
C1 C6 C13 N3 -28.3(3) . . . . ?
C5 C6 C13 N3 157.15(16) . . . . ?
N3 N4 C15 C16 0.35(19) . . . . ?
N3 N4 C15 C14 -178.98(16) . . . . ?
N4 C15 C16 C17 0.4(2) . . . . ?
C14 C15 C16 C17 179.65(18) . . . . ?
C15 C16 C17 N3 -0.90(19) . . . . ?
C15 C16 C17 C18 177.50(18) . . . . ?
N4 N3 C17 C16 1.17(18) . . . . ?
C13 N3 C17 C16 179.51(16) . . . . ?
N4 N3 C17 C18 -177.30(16) . . . . ?
C13 N3 C17 C18 1.0(3) . . . . ?
